data_1542453
loop_
_publ_author_name
'Mdluli, Velabo'
'Golen, James A.'
'Manke, David R.'

_publ_section_title
;
 2-(Phenylsulfanyl)aniline
;
_journal_issue 1
_journal_name_full IUCrData
_journal_page_first x152489
_journal_paper_doi 10.1107/S241431461502489X
_journal_volume 1
_journal_year 2016
_chemical_formula_iupac 'C12 H11 N S'
_chemical_formula_moiety 'C12 H11 N S'
_chemical_formula_sum 'C12 H11 N S'
_chemical_formula_weight 201.28
_chemical_name_systematic 2-(Phenylsulfanyl)aniline
_space_group_crystal_system orthorhombic
_space_group_IT_number 43
_space_group_name_Hall 'F 2 -2d'
_space_group_name_H-M_alt 'F d d 2'
_symmetry_space_group_name_Hall 'F 2 -2d'
_symmetry_space_group_name_H-M 'F d d 2'
_atom_sites_solution_hydrogens mixed
_atom_sites_solution_primary direct
_atom_sites_solution_secondary difmap
_cell_angle_alpha 90
_cell_angle_beta 90
_cell_angle_gamma 90
_cell_formula_units_Z 16
_cell_length_a 17.7430(7)
_cell_length_b 37.3075(19)
_cell_length_c 6.1420(2)
_cell_measurement_reflns_used 7209
_cell_measurement_temperature 120(2)
_cell_measurement_theta_max 25.33
_cell_measurement_theta_min 3.17
_cell_volume 4065.7(3)
_computing_cell_refinement
;
SAINT (Bruker, 2014)
;
_computing_data_collection
;
APEX2 (Bruker, 2014)
;
_computing_data_reduction
;
SAINT (Bruker, 2014)
;
_computing_molecular_graphics
;
OLEX2 (Dolomanov <i>et al.</i>,  2009)
;
_computing_publication_material
;
<i>OLEX2</i> (Dolomanov <i>et al.</i>,  2009) and publCIF (Westrip,
2010)
;
_computing_structure_refinement
;
SHELXL2014 (Sheldrick, 2015)
;
_computing_structure_solution
;
SHELXS97 (Sheldrick, 2008)
;
_diffrn_ambient_temperature 119.99
_diffrn_measured_fraction_theta_full 0.931
_diffrn_measured_fraction_theta_max 0.997
_diffrn_measurement_device_type 'Bruker D8 Venture CMOS'
_diffrn_measurement_method '\f and \w scans'
_diffrn_radiation_monochromator TRIUMPH
_diffrn_radiation_source 'fine-focus sealed tube'
_diffrn_radiation_type MoK\a
_diffrn_radiation_wavelength 0.71073
_diffrn_reflns_av_R_equivalents 0.0434
_diffrn_reflns_limit_h_max 21
_diffrn_reflns_limit_h_min -21
_diffrn_reflns_limit_k_max 44
_diffrn_reflns_limit_k_min -44
_diffrn_reflns_limit_l_max 7
_diffrn_reflns_limit_l_min -7
_diffrn_reflns_number 14523
_diffrn_reflns_theta_full 26.000
_diffrn_reflns_theta_max 25.365
_diffrn_reflns_theta_min 3.169
_diffrn_standards_number 0
_exptl_absorpt_coefficient_mu 0.274
_exptl_absorpt_correction_T_max 0.7452
_exptl_absorpt_correction_T_min 0.7167
_exptl_absorpt_correction_type multi-scan
_exptl_absorpt_process_details
;
(SADABS; Bruker, 2014)
;
_exptl_crystal_colour colourless
_exptl_crystal_density_diffrn 1.315
_exptl_crystal_description block
_exptl_crystal_F_000 1696
_exptl_crystal_size_max 0.4
_exptl_crystal_size_mid 0.2
_exptl_crystal_size_min 0.2
_refine_diff_density_max 0.148
_refine_diff_density_min -0.164
_refine_ls_abs_structure_details
;
Flack <i>x</i> determined using 779 quotients
[(<i>I</i>^+^)-(<i>I</i>^-^)]/[(<i>I</i>^+^)+(<i>I</i>^-^)]
(Parsons <i>et al.</i>,  2013)
;
_refine_ls_abs_structure_Flack 0.04(3)
_refine_ls_extinction_method none
_refine_ls_goodness_of_fit_ref 1.098
_refine_ls_hydrogen_treatment mixed
_refine_ls_matrix_type full
_refine_ls_number_parameters 134
_refine_ls_number_reflns 1862
_refine_ls_number_restraints 3
_refine_ls_restrained_S_all 1.097
_refine_ls_R_factor_all 0.0258
_refine_ls_R_factor_gt 0.0229
_refine_ls_shift/su_max 0.001
_refine_ls_shift/su_mean 0.000
_refine_ls_structure_factor_coef Fsqd
_refine_ls_weighting_details 'w=1/[\s^2^(Fo^2^)+(0.0293P)^2^+1.8762P] where P=(Fo^2^+2Fc^2^)/3'
_refine_ls_weighting_scheme calc
_refine_ls_wR_factor_gt 0.0538
_refine_ls_wR_factor_ref 0.0554
_reflns_number_gt 1776
_reflns_number_total 1862
_reflns_threshold_expression 'I > 2\s(I)'
_cod_data_source_file su4007sup1.cif
_cod_data_source_block I
_cod_depositor_comments 'Adding full bibliography for 1542453.cif.'
_cod_database_code 1542453
_cod_database_fobs_code 1542453
_shelx_space_group_comment
;
The symmetry employed for this shelxl refinement is uniquely defined
by the following loop, which should always be used as a source of
symmetry information in preference to the above space-group names.
They are only intended as comments.
;

loop_
_space_group_symop_operation_xyz
'x, y, z'
'-x, -y, z'
'x+1/4, -y+1/4, z+1/4'
'-x+1/4, y+1/4, z+1/4'
'x, y+1/2, z+1/2'
'-x, -y+1/2, z+1/2'
'x+1/4, -y+3/4, z+3/4'
'-x+1/4, y+3/4, z+3/4'
'x+1/2, y, z+1/2'
'-x+1/2, -y, z+1/2'
'x+3/4, -y+1/4, z+3/4'
'-x+3/4, y+1/4, z+3/4'
'x+1/2, y+1/2, z'
'-x+1/2, -y+1/2, z'
'x+3/4, -y+3/4, z+1/4'
'-x+3/4, y+3/4, z+1/4'

loop_
_atom_site_type_symbol
_atom_site_label
_atom_site_fract_x
_atom_site_fract_y
_atom_site_fract_z
_atom_site_U_iso_or_equiv
_atom_site_adp_type
_atom_site_calc_flag
_atom_site_occupancy
S S1 0.24353(3) 0.61620(2) 0.24971(10) 0.01900(14) Uani d 1
N N1 0.15876(11) 0.61631(5) 0.6825(3) 0.0238(4) Uani d 1
C C1 0.20904(11) 0.64429(6) 0.6541(4) 0.0175(5) Uani d 1
C C2 0.25623(10) 0.64606(5) 0.4712(3) 0.0169(5) Uani d 1
C C3 0.30828(12) 0.67388(5) 0.4495(4) 0.0206(5) Uani d 1
H H3 0.3399 0.6748 0.3249 0.025 Uiso calc 1
C C4 0.31437(13) 0.70019(6) 0.6072(4) 0.0256(5) Uani d 1
H H4 0.3500 0.7191 0.5920 0.031 Uiso calc 1
C C5 0.26753(13) 0.69856(6) 0.7883(4) 0.0245(5) Uani d 1
H H5 0.2711 0.7165 0.8973 0.029 Uiso calc 1
C C6 0.21570(12) 0.67112(6) 0.8121(4) 0.0209(5) Uani d 1
H H6 0.1843 0.6705 0.9373 0.025 Uiso calc 1
C C7 0.28473(12) 0.57490(6) 0.3348(4) 0.0171(5) Uani d 1
C C8 0.32540(11) 0.57064(5) 0.5250(4) 0.0194(5) Uani d 1
H H8 0.3286 0.5897 0.6272 0.023 Uiso calc 1
C C9 0.36152(12) 0.53829(6) 0.5658(4) 0.0239(5) Uani d 1
H H9 0.3902 0.5354 0.6953 0.029 Uiso calc 1
C C10 0.35599(13) 0.51019(6) 0.4184(4) 0.0267(5) Uani d 1
H H10 0.3815 0.4883 0.4457 0.032 Uiso calc 1
C C11 0.31329(12) 0.51427(6) 0.2318(4) 0.0271(5) Uani d 1
H H11 0.3082 0.4948 0.1331 0.033 Uiso calc 1
C C12 0.27773(13) 0.54671(6) 0.1877(4) 0.0230(5) Uani d 1
H H12 0.2489 0.5496 0.0585 0.028 Uiso calc 1
H H1A 0.1217(10) 0.6211(6) 0.767(4) 0.028 Uiso d 1
H H1B 0.1497(15) 0.6036(6) 0.568(3) 0.037(8) Uiso d 1

loop_
_atom_site_aniso_label
_atom_site_aniso_U_11
_atom_site_aniso_U_22
_atom_site_aniso_U_33
_atom_site_aniso_U_12
_atom_site_aniso_U_13
_atom_site_aniso_U_23
S1 0.0204(2) 0.0204(2) 0.0162(2) 0.0016(2) -0.0004(2) 0.0009(2)
N1 0.0230(10) 0.0262(10) 0.0222(11) -0.0040(8) 0.0085(8) -0.0004(9)
C1 0.0157(10) 0.0181(10) 0.0186(11) 0.0045(8) -0.0003(9) 0.0051(9)
C2 0.0149(9) 0.0161(10) 0.0198(12) 0.0032(7) -0.0016(9) 0.0007(9)
C3 0.0181(10) 0.0205(10) 0.0233(12) 0.0007(8) 0.0027(9) 0.0052(10)
C4 0.0252(12) 0.0176(11) 0.0339(14) -0.0032(9) -0.0025(11) 0.0027(10)
C5 0.0324(12) 0.0167(10) 0.0245(15) 0.0062(9) -0.0057(10) -0.0030(10)
C6 0.0196(10) 0.0245(12) 0.0187(11) 0.0084(9) 0.0006(9) 0.0023(9)
C7 0.0144(10) 0.0158(11) 0.0212(11) -0.0020(8) 0.0037(9) -0.0009(9)
C8 0.0213(10) 0.0172(10) 0.0197(11) -0.0036(8) 0.0006(10) -0.0005(9)
C9 0.0244(11) 0.0241(11) 0.0233(12) -0.0007(9) -0.0001(10) 0.0034(10)
C10 0.0285(12) 0.0176(11) 0.0339(14) 0.0021(9) 0.0063(11) 0.0032(10)
C11 0.0300(11) 0.0196(11) 0.0318(14) -0.0033(9) 0.0069(11) -0.0088(11)
C12 0.0215(11) 0.0275(12) 0.0202(12) -0.0029(9) 0.0005(9) -0.0031(9)

loop_
_atom_type_symbol
_atom_type_description
_atom_type_scat_dispersion_real
_atom_type_scat_dispersion_imag
_atom_type_scat_source
C C 0.0033 0.0016 'International Tables Vol C Tables 4.2.6.8 and 6.1.1.4'
H H 0.0000 0.0000 'International Tables Vol C Tables 4.2.6.8 and 6.1.1.4'
N N 0.0061 0.0033 'International Tables Vol C Tables 4.2.6.8 and 6.1.1.4'
S S 0.1246 0.1234 'International Tables Vol C Tables 4.2.6.8 and 6.1.1.4'

loop_
_geom_angle_atom_site_label_1
_geom_angle_atom_site_label_2
_geom_angle_atom_site_label_3
_geom_angle
C2 S1 C7 105.42(10)
C1 N1 H1A 114.4(16)
C1 N1 H1B 115.7(19)
H1A N1 H1B 118(3)
N1 C1 C2 121.4(2)
N1 C1 C6 120.4(2)
C6 C1 C2 118.13(19)
C1 C2 S1 120.60(16)
C3 C2 S1 118.58(16)
C3 C2 C1 120.4(2)
C2 C3 H3 119.6
C4 C3 C2 120.8(2)
C4 C3 H3 119.6
C3 C4 H4 120.6
C3 C4 C5 118.9(2)
C5 C4 H4 120.6
C4 C5 H5 119.5
C6 C5 C4 121.0(2)
C6 C5 H5 119.5
C1 C6 H6 119.6
C5 C6 C1 120.8(2)
C5 C6 H6 119.6
C8 C7 S1 124.12(17)
C8 C7 C12 120.5(2)
C12 C7 S1 115.22(17)
C7 C8 H8 120.2
C7 C8 C9 119.5(2)
C9 C8 H8 120.2
C8 C9 H9 119.8
C10 C9 C8 120.4(2)
C10 C9 H9 119.8
C9 C10 H10 120.1
C11 C10 C9 119.7(2)
C11 C10 H10 120.1
C10 C11 H11 119.8
C10 C11 C12 120.4(2)
C12 C11 H11 119.8
C7 C12 H12 120.3
C11 C12 C7 119.4(2)
C11 C12 H12 120.3

loop_
_geom_bond_atom_site_label_1
_geom_bond_atom_site_label_2
_geom_bond_distance
S1 C2 1.772(2)
S1 C7 1.784(2)
N1 C1 1.384(3)
N1 H1A 0.857(7)
N1 H1B 0.862(7)
C1 C2 1.403(3)
C1 C6 1.400(3)
C2 C3 1.396(3)
C3 H3 0.9500
C3 C4 1.383(3)
C4 H4 0.9500
C4 C5 1.390(3)
C5 H5 0.9500
C5 C6 1.384(3)
C6 H6 0.9500
C7 C8 1.383(3)
C7 C12 1.392(3)
C8 H8 0.9500
C8 C9 1.389(3)
C9 H9 0.9500
C9 C10 1.388(3)
C10 H10 0.9500
C10 C11 1.382(4)
C11 H11 0.9500
C11 C12 1.391(3)
C12 H12 0.9500

loop_
_geom_hbond_atom_site_label_D
_geom_hbond_atom_site_label_H
_geom_hbond_atom_site_label_A
_geom_hbond_site_symmetry_A
_geom_hbond_distance_DH
_geom_hbond_distance_HA
_geom_hbond_distance_DA
_geom_hbond_angle_DHA
N1 H1B S1 . 0.860(10) 2.61(3) 3.054(2) 113(2)
N1 H1A S1 11_465 0.860(10) 2.727(8) 3.580(2) 174(2)
N1 H1B Cg1 11_464 0.862(7) 2.87(3) 3.510(2) 132(2)
C6 H6 Cg2 11_465 0.95 2.72 3.506(2) 141
C9 H9 Cg1 3_565 0.95 2.90 3.606(2) 132

loop_
_geom_torsion_atom_site_label_1
_geom_torsion_atom_site_label_2
_geom_torsion_atom_site_label_3
_geom_torsion_atom_site_label_4
_geom_torsion
S1 C2 C3 C4 172.78(17)
S1 C7 C8 C9 -173.59(16)
S1 C7 C12 C11 174.84(17)
N1 C1 C2 S1 9.5(3)
N1 C1 C2 C3 -177.8(2)
N1 C1 C6 C5 177.9(2)
C1 C2 C3 C4 0.0(3)
C2 S1 C7 C8 -7.2(2)
C2 S1 C7 C12 176.93(16)
C2 C1 C6 C5 -0.1(3)
C2 C3 C4 C5 -0.1(3)
C3 C4 C5 C6 0.2(3)
C4 C5 C6 C1 -0.1(3)
C6 C1 C2 S1 -172.52(16)
C6 C1 C2 C3 0.1(3)
C7 S1 C2 C1 -78.46(18)
C7 S1 C2 C3 108.74(16)
C7 C8 C9 C10 -1.0(3)
C8 C7 C12 C11 -1.2(3)
C8 C9 C10 C11 -1.1(3)
C9 C10 C11 C12 1.9(3)
C10 C11 C12 C7 -0.8(3)
C12 C7 C8 C9 2.1(3)
